data_4002792
loop_
_publ_author_name
'Wang, Zhenbin'
'Chu, Iek-Heng'
'Zhou, Fei'
'Ong, Shyue Ping'

_publ_section_title
;
 Electronic Structure Descriptor for the Discovery of Narrow-Band
 Red-Emitting Phosphors
;
_journal_issue 11
_journal_name_full 'Chemistry of Materials'
_journal_page_first 4024
_journal_paper_doi 10.1021/acs.chemmater.6b01496
_journal_volume 28
_journal_year 2016
_chemical_formula_structural Ca2Si5N8
_chemical_formula_sum 'Ca8 N32 Si20'
_space_group_IT_number 9
_symmetry_Int_Tables_number 9
_symmetry_space_group_name_Hall 'C -2yc'
_symmetry_space_group_name_H-M 'C 1 c 1'
_cell_angle_alpha 90.00000000
_cell_angle_beta 111.93532320
_cell_angle_gamma 90.00000000
_cell_formula_units_Z 4
_cell_length_a 14.43226139
_cell_length_b 5.63878175
_cell_length_c 9.75364575
_cell_volume 736.292
_cod_data_source_file 40.cif
_cod_data_source_block Ca2Si5N8
_cod_original_cell_volume 736.29229962
_cod_original_sg_symbol_H-M Cc
_cod_original_formula_sum 'Ca8 Si20 N32'
_cod_database_code 4002792

loop_
_symmetry_equiv_pos_site_id
_symmetry_equiv_pos_as_xyz
1 'x, y, z'
2 'x, -y, z+1/2'
3 'x+1/2, y+1/2, z'
4 'x+1/2, -y+1/2, z+1/2'

loop_
_atom_site_aniso_type_symbol
_atom_site_aniso_U_11
_atom_site_aniso_U_22
_atom_site_aniso_U_33
_atom_site_aniso_U_12
_atom_site_aniso_U_13
_atom_site_aniso_U_23
Ca 0 0 0 0 0 0
Si 0 0 0 0 0 0
N 0 0 0 0 0 0

loop_
_atom_site_type_symbol
_atom_site_label
_atom_site_symmetry_multiplicity
_atom_site_fract_x
_atom_site_fract_y
_atom_site_fract_z
_atom_site_occupancy
Ca Ca1 4 0.001196 0.236017 0.502795 1
Ca Ca2 4 0.108891 0.247454 0.196153 1
Si Si3 4 0.057675 0.194798 0.853132 1
Si Si4 4 0.254245 0.003333 0.563117 1
Si Si5 4 0.255637 0.290397 0.818155 1
Si Si6 4 0.355605 0.497967 0.626394 1
Si Si7 4 0.362456 0.207920 0.368144 1
N N8 4 0.128660 0.011068 0.996869 1
N N9 4 0.130961 0.344869 0.772862 1
N N10 4 0.295291 0.258248 0.669682 1
N N11 4 0.295448 0.016920 0.915987 1
N N12 4 0.303365 0.247415 0.175998 1
N N13 4 0.333998 0.486264 0.435267 1
N N14 4 0.481207 0.496489 0.217500 1
N N15 4 0.486765 0.138323 0.429845 1

_cod_struct_determination_method theoretical
